data_4504093
loop_
_publ_author_name
'Genceli, F. Elif'
'Lutz, Martin'
'Spek, Anthony L.'
'Witkamp, Geert-Jan'

_publ_section_title
;
 Crystallization and Characterization of a New Magnesium Sulfate Hydrate
 MgSO4&#x00B7;11H2O
;
_journal_issue 12
_journal_name_full 'Crystal Growth &amp; Design'
_journal_page_first 2460
_journal_paper_doi 10.1021/cg060794e
_journal_volume 7
_journal_year 2007
_chemical_formula_moiety 'H12 Mg O6, O4 S, 5(H2 O)'
_chemical_formula_sum 'H22 Mg O15 S'
_chemical_formula_weight 318.55
_chemical_name_systematic
; 
 ? 
;
_space_group_IT_number 2
_symmetry_cell_setting triclinic
_symmetry_space_group_name_Hall '-P 1'
_symmetry_space_group_name_H-M 'P -1'
_atom_sites_solution_hydrogens difmap
_atom_sites_solution_primary direct
_atom_sites_solution_secondary difmap
_audit_creation_method SHELXL-97
_cell_angle_alpha 88.255(1)
_cell_angle_beta 89.478(2)
_cell_angle_gamma 62.598(1)
_cell_formula_units_Z 2
_cell_length_a 6.72548(7)
_cell_length_b 6.77937(14)
_cell_length_c 17.2898(5)
_cell_measurement_reflns_used 21622
_cell_measurement_temperature 110(2)
_cell_measurement_theta_max 39.98
_cell_measurement_theta_min 2.36
_cell_volume 699.53(3)
_computing_cell_refinement Peakref
_computing_data_collection 'Nonius COLLECT'
_computing_data_reduction 'EvalCCD, Sadabs'
_computing_structure_refinement 'SHELXL-97 (Sheldrick, 1997)'
_computing_structure_solution 'coordinates taken from s3524a'
_diffrn_ambient_temperature 110(2)
_diffrn_measured_fraction_theta_full 0.987
_diffrn_measured_fraction_theta_max 0.987
_diffrn_measurement_device_type 'Nonius KappaCCD'
_diffrn_radiation_monochromator graphite
_diffrn_radiation_source 'rotating anode'
_diffrn_radiation_type MoK\a
_diffrn_radiation_wavelength 0.71073
_diffrn_reflns_av_R_equivalents 0.0187
_diffrn_reflns_av_sigmaI/netI 0.0165
_diffrn_reflns_limit_h_max 12
_diffrn_reflns_limit_h_min -12
_diffrn_reflns_limit_k_max 12
_diffrn_reflns_limit_k_min -12
_diffrn_reflns_limit_l_max 31
_diffrn_reflns_limit_l_min -31
_diffrn_reflns_number 40989
_diffrn_reflns_theta_full 40.00
_diffrn_reflns_theta_max 40.00
_diffrn_reflns_theta_min 2.36
_exptl_absorpt_coefficient_mu 0.343
_exptl_absorpt_correction_T_max 0.94
_exptl_absorpt_correction_T_min 0.83
_exptl_absorpt_correction_type multi-scan
_exptl_crystal_colour colourless
_exptl_crystal_density_diffrn 1.512
_exptl_crystal_density_method 'not measured'
_exptl_crystal_description needle
_exptl_crystal_F_000 340
_exptl_crystal_size_max 0.54
_exptl_crystal_size_mid 0.24
_exptl_crystal_size_min 0.18
_refine_diff_density_max 0.404
_refine_diff_density_min -0.430
_refine_diff_density_rms 0.056
_refine_ls_extinction_method none
_refine_ls_goodness_of_fit_ref 1.084
_refine_ls_hydrogen_treatment refall
_refine_ls_matrix_type full
_refine_ls_number_parameters 245
_refine_ls_number_reflns 8564
_refine_ls_number_restraints 0
_refine_ls_restrained_S_all 1.084
_refine_ls_R_factor_all 0.0313
_refine_ls_R_factor_gt 0.0222
_refine_ls_shift/su_max 0.002
_refine_ls_shift/su_mean 0.000
_refine_ls_structure_factor_coef Fsqd
_refine_ls_weighting_details 'calc w=1/[\s^2^(Fo^2^)+(0.0245P)^2^+0.1018P] where P=(Fo^2^+2Fc^2^)/3'
_refine_ls_weighting_scheme calc
_refine_ls_wR_factor_gt 0.0545
_refine_ls_wR_factor_ref 0.0577
_reflns_number_gt 7341
_reflns_number_total 8564
_reflns_threshold_expression I>2\s(I)
_cod_data_source_file cg060794e-file002.cif
_cod_data_source_block s3572a
_cod_original_cell_volume 699.54(3)
_cod_database_code 4504093

loop_
_symmetry_equiv_pos_as_xyz
'x, y, z'
'-x, -y, -z'

loop_
_atom_site_label
_atom_site_type_symbol
_atom_site_fract_x
_atom_site_fract_y
_atom_site_fract_z
_atom_site_U_iso_or_equiv
_atom_site_adp_type
_atom_site_occupancy
_atom_site_symmetry_multiplicity
_atom_site_calc_flag
_atom_site_refinement_flags
Mg1 Mg 0.5000 0.5000 0.5000 0.00915(4) Uani 1 2 d S
O5 O 0.69292(8) 0.65636(8) 0.51415(3) 0.01877(8) Uani 1 1 d .
O6 O 0.25677(7) 0.78302(7) 0.44616(2) 0.01570(7) Uani 1 1 d .
O7 O 0.34760(7) 0.61051(7) 0.60556(2) 0.01411(6) Uani 1 1 d .
Mg2 Mg 0.5000 0.5000 0.0000 0.00959(4) Uani 1 2 d S
O8 O 0.54718(7) 0.61040(7) 0.10526(2) 0.01496(7) Uani 1 1 d .
O9 O 0.84191(7) 0.32672(8) -0.00835(2) 0.01639(7) Uani 1 1 d .
O10 O 0.50975(7) 0.76791(7) -0.05533(3) 0.01601(7) Uani 1 1 d .
S1 S 0.905021(18) 0.819975(19) 0.200828(6) 0.00808(2) Uani 1 1 d .
O1 O 1.05536(7) 0.92210(8) 0.20022(2) 0.01731(7) Uani 1 1 d .
O2 O 1.03068(7) 0.58380(6) 0.22688(2) 0.01449(6) Uani 1 1 d .
O3 O 0.71799(6) 0.93724(7) 0.25500(2) 0.01479(7) Uani 1 1 d .
O4 O 0.81602(6) 0.83061(6) 0.12239(2) 0.01223(6) Uani 1 1 d .
O11 O 0.10574(7) 0.25212(7) 0.11957(2) 0.01474(6) Uani 1 1 d .
O12 O 0.81108(7) 0.90311(7) 0.41287(2) 0.01430(6) Uani 1 1 d .
O13 O 0.93790(7) 0.64731(7) 0.63973(2) 0.01423(6) Uani 1 1 d .
O14 O 0.50358(7) 0.59099(7) 0.75372(2) 0.01453(6) Uani 1 1 d .
O15 O 0.33110(7) 0.93827(7) 0.30774(2) 0.01528(7) Uani 1 1 d .
H1 H 0.7197(19) 0.7294(19) 0.4813(7) 0.035(3) Uiso 1 1 d .
H2 H 0.771(2) 0.645(2) 0.5503(8) 0.042(3) Uiso 1 1 d .
H3 H 0.126(2) 0.8063(19) 0.4387(7) 0.035(3) Uiso 1 1 d .
H4 H 0.2899(19) 0.8260(19) 0.4056(7) 0.033(3) Uiso 1 1 d .
H5 H 0.4092(19) 0.5905(19) 0.6477(7) 0.033(3) Uiso 1 1 d .
H6 H 0.218(2) 0.620(2) 0.6154(7) 0.044(3) Uiso 1 1 d .
H7 H 0.610(2) 0.680(2) 0.1105(7) 0.036(3) Uiso 1 1 d .
H8 H 0.5460(19) 0.5539(19) 0.1469(7) 0.033(3) Uiso 1 1 d .
H9 H 0.9210(19) 0.3183(19) 0.0308(7) 0.033(3) Uiso 1 1 d .
H10 H 0.928(2) 0.2735(19) -0.0448(7) 0.034(3) Uiso 1 1 d .
H11 H 0.628(2) 0.7709(19) -0.0748(7) 0.035(3) Uiso 1 1 d .
H12 H 0.407(2) 0.881(2) -0.0677(7) 0.034(3) Uiso 1 1 d .
H13 H 0.061(2) 0.360(2) 0.1513(7) 0.041(3) Uiso 1 1 d .
H14 H 0.093(2) 0.145(2) 0.1429(7) 0.040(3) Uiso 1 1 d .
H15 H 0.756(2) 1.032(2) 0.4237(8) 0.045(3) Uiso 1 1 d .
H16 H 0.7905(19) 0.9089(19) 0.3650(7) 0.033(3) Uiso 1 1 d .
H17 H 0.856(2) 0.775(2) 0.6563(7) 0.036(3) Uiso 1 1 d .
H18 H 0.960(2) 0.557(2) 0.6762(7) 0.040(3) Uiso 1 1 d .
H19 H 0.640(2) 0.542(2) 0.7612(7) 0.038(3) Uiso 1 1 d .
H20 H 0.4507(19) 0.722(2) 0.7600(7) 0.033(3) Uiso 1 1 d .
H21 H 0.4496(19) 0.9183(18) 0.2869(6) 0.029(3) Uiso 1 1 d .
H22 H 0.262(2) 0.913(2) 0.2755(7) 0.038(3) Uiso 1 1 d .

loop_
_atom_site_aniso_label
_atom_site_aniso_U_11
_atom_site_aniso_U_22
_atom_site_aniso_U_33
_atom_site_aniso_U_23
_atom_site_aniso_U_13
_atom_site_aniso_U_12
Mg1 0.00929(9) 0.01054(10) 0.00801(9) 0.00005(7) -0.00021(7) -0.00491(8)
O5 0.0257(2) 0.0283(2) 0.01306(15) 0.00521(14) -0.00555(14) -0.02185(18)
O6 0.01184(14) 0.01722(17) 0.01533(16) 0.00582(13) -0.00141(12) -0.00471(13)
O7 0.01251(14) 0.02093(17) 0.00885(13) -0.00137(12) 0.00072(11) -0.00762(13)
Mg2 0.00922(9) 0.01098(10) 0.00877(9) 0.00083(7) -0.00040(7) -0.00488(8)
O8 0.01888(16) 0.02095(18) 0.01018(14) -0.00067(13) -0.00003(12) -0.01355(15)
O9 0.00998(14) 0.02432(19) 0.01072(14) -0.00153(13) 0.00019(11) -0.00429(13)
O10 0.01224(15) 0.01346(16) 0.02128(18) 0.00620(13) -0.00009(13) -0.00540(13)
S1 0.00804(4) 0.00866(4) 0.00779(4) 0.00080(3) -0.00032(3) -0.00410(3)
O1 0.01872(17) 0.02319(19) 0.01792(17) 0.00431(14) -0.00342(13) -0.01663(16)
O2 0.01619(15) 0.00976(14) 0.01386(15) 0.00338(11) -0.00150(12) -0.00304(12)
O3 0.01242(14) 0.01663(16) 0.01243(14) -0.00252(12) 0.00378(11) -0.00416(13)
O4 0.01339(14) 0.01422(15) 0.00869(13) 0.00074(11) -0.00250(11) -0.00603(12)
O11 0.01619(16) 0.01509(16) 0.01454(15) 0.00180(13) -0.00066(12) -0.00869(13)
O12 0.01645(16) 0.01300(15) 0.01303(15) 0.00027(12) 0.00012(12) -0.00646(13)
O13 0.01564(15) 0.01589(16) 0.01121(14) 0.00149(12) -0.00010(12) -0.00741(13)
O14 0.01404(15) 0.01445(16) 0.01342(15) -0.00074(12) -0.00089(12) -0.00509(13)
O15 0.01469(15) 0.01949(17) 0.01329(15) 0.00002(13) -0.00019(12) -0.00927(14)

loop_
_atom_type_symbol
_atom_type_description
_atom_type_scat_dispersion_real
_atom_type_scat_dispersion_imag
_atom_type_scat_source
H H 0.0000 0.0000 'International Tables Vol C Tables 4.2.6.8 and 6.1.1.4'
Mg Mg 0.0486 0.0363 'International Tables Vol C Tables 4.2.6.8 and 6.1.1.4'
O O 0.0106 0.0060 'International Tables Vol C Tables 4.2.6.8 and 6.1.1.4'
S S 0.1246 0.1234 'International Tables Vol C Tables 4.2.6.8 and 6.1.1.4'

loop_
_geom_angle_atom_site_label_1
_geom_angle_atom_site_label_2
_geom_angle_atom_site_label_3
_geom_angle
_geom_angle_site_symmetry_1
_geom_angle_site_symmetry_3
O5 Mg1 O5 180.0 . 2_666
O5 Mg1 O6 89.989(18) . .
O5 Mg1 O6 90.012(18) 2_666 .
O5 Mg1 O6 90.011(18) . 2_666
O5 Mg1 O6 89.988(18) 2_666 2_666
O6 Mg1 O6 180.000(1) . 2_666
O5 Mg1 O7 89.208(18) . 2_666
O5 Mg1 O7 90.791(18) 2_666 2_666
O6 Mg1 O7 90.175(17) . 2_666
O6 Mg1 O7 89.825(17) 2_666 2_666
O5 Mg1 O7 90.791(18) . .
O5 Mg1 O7 89.210(18) 2_666 .
O6 Mg1 O7 89.827(17) . .
O6 Mg1 O7 90.173(17) 2_666 .
O7 Mg1 O7 179.998(1) 2_666 .
Mg1 O5 H1 126.2(8) . .
Mg1 O5 H2 127.2(9) . .
H1 O5 H2 106.0(12) . .
Mg1 O6 H3 124.3(8) . .
Mg1 O6 H4 117.7(8) . .
H3 O6 H4 103.6(11) . .
Mg1 O7 H5 127.1(8) . .
Mg1 O7 H6 120.9(8) . .
H5 O7 H6 105.1(11) . .
O9 Mg2 O9 180.0 2_665 .
O9 Mg2 O10 90.655(17) 2_665 .
O9 Mg2 O10 89.346(17) . .
O9 Mg2 O10 89.345(17) 2_665 2_665
O9 Mg2 O10 90.654(17) . 2_665
O10 Mg2 O10 180.0 . 2_665
O9 Mg2 O8 87.603(17) 2_665 2_665
O9 Mg2 O8 92.397(17) . 2_665
O10 Mg2 O8 90.055(18) . 2_665
O10 Mg2 O8 89.948(18) 2_665 2_665
O9 Mg2 O8 92.397(17) 2_665 .
O9 Mg2 O8 87.603(17) . .
O10 Mg2 O8 89.945(18) . .
O10 Mg2 O8 90.052(18) 2_665 .
O8 Mg2 O8 180.0 2_665 .
Mg2 O8 H7 124.3(9) . .
Mg2 O8 H8 125.1(8) . .
H7 O8 H8 107.1(12) . .
Mg2 O9 H9 118.6(8) . .
Mg2 O9 H10 133.4(8) . .
H9 O9 H10 107.4(11) . .
Mg2 O10 H11 126.0(8) . .
Mg2 O10 H12 127.0(8) . .
H11 O10 H12 106.6(11) . .
O1 S1 O4 110.03(2) . .
O1 S1 O3 109.77(3) . .
O4 S1 O3 109.84(2) . .
O1 S1 O2 109.38(3) . .
O4 S1 O2 108.93(2) . .
O3 S1 O2 108.87(2) . .
H13 O11 H14 107.2(11) . .
H15 O12 H16 103.0(12) . .
H17 O13 H18 107.3(11) . .
H19 O14 H20 105.3(11) . .
H21 O15 H22 105.6(11) . .

loop_
_geom_bond_atom_site_label_1
_geom_bond_atom_site_label_2
_geom_bond_distance
_geom_bond_site_symmetry_2
Mg1 O5 2.0383(4) .
Mg1 O5 2.0383(4) 2_666
Mg1 O6 2.0625(4) .
Mg1 O6 2.0625(4) 2_666
Mg1 O7 2.0699(4) 2_666
Mg1 O7 2.0700(4) .
O5 H1 0.815(12) .
O5 H2 0.797(13) .
O6 H3 0.831(12) .
O6 H4 0.819(12) .
O7 H5 0.819(12) .
O7 H6 0.858(13) .
Mg2 O9 2.0510(4) 2_665
Mg2 O9 2.0510(4) .
Mg2 O10 2.0545(4) .
Mg2 O10 2.0545(4) 2_665
Mg2 O8 2.0700(4) 2_665
Mg2 O8 2.0701(4) .
O8 H7 0.769(12) .
O8 H8 0.807(12) .
O9 H9 0.849(12) .
O9 H10 0.823(12) .
O10 H11 0.869(12) .
O10 H12 0.785(12) .
S1 O1 1.4648(4) .
S1 O4 1.4737(4) .
S1 O3 1.4816(4) .
S1 O2 1.4827(4) .
O11 H13 0.865(13) .
O11 H14 0.856(13) .
O12 H15 0.803(14) .
O12 H16 0.837(12) .
O13 H17 0.842(13) .
O13 H18 0.829(13) .
O14 H19 0.829(13) .
O14 H20 0.799(12) .
O15 H21 0.826(11) .
O15 H22 0.800(13) .

loop_
_geom_hbond_atom_site_label_D
_geom_hbond_atom_site_label_H
_geom_hbond_atom_site_label_A
_geom_hbond_distance_DH
_geom_hbond_distance_HA
_geom_hbond_distance_DA
_geom_hbond_angle_DHA
_geom_hbond_site_symmetry_A
O5 H1 O12 0.815(12) 1.932(12) 2.7416(6) 172.5(12) .
O5 H2 O13 0.797(13) 1.926(13) 2.7197(6) 174.1(13) .
O6 H3 O12 0.831(12) 1.957(12) 2.7813(6) 171.2(12) 1_455
O6 H4 O15 0.819(12) 1.904(12) 2.7192(6) 173.3(11) .
O7 H5 O14 0.819(12) 1.945(12) 2.7534(6) 169.2(11) .
O7 H6 O13 0.858(13) 1.854(13) 2.7111(6) 178.0(13) 1_455
O8 H7 O4 0.769(12) 2.082(12) 2.8472(6) 172.9(12) .
O8 H8 O14 0.807(12) 2.053(12) 2.8524(6) 170.6(11) 2_666
O9 H9 O11 0.849(12) 1.892(12) 2.7337(6) 170.9(11) 1_655
O9 H10 O4 0.823(12) 2.039(12) 2.8469(6) 166.8(11) 2_765
O10 H11 O11 0.869(12) 1.886(12) 2.7520(6) 174.4(11) 2_665
O10 H12 O4 0.785(12) 2.044(12) 2.8139(6) 166.5(11) 2_675
O11 H13 O2 0.865(13) 1.969(13) 2.8188(6) 167.1(12) 1_455
O11 H14 O1 0.856(13) 1.896(13) 2.7502(6) 176.0(12) 1_445
O12 H15 O6 0.803(14) 2.591(14) 3.1748(6) 130.8(12) 2_676
O12 H15 O7 0.803(14) 2.236(14) 2.9692(6) 151.9(13) 2_676
O12 H16 O3 0.837(12) 1.949(12) 2.7847(6) 175.6(11) .
O13 H17 O15 0.842(13) 1.886(13) 2.7274(6) 178.9(12) 2_676
O13 H18 O2 0.829(13) 1.891(13) 2.7023(5) 165.9(12) 2_766
O14 H19 O2 0.829(13) 1.984(13) 2.8119(6) 176.6(12) 2_766
O14 H20 O3 0.799(12) 2.063(12) 2.8391(6) 163.9(11) 2_676
O15 H21 O3 0.826(11) 1.941(11) 2.7464(6) 164.6(11) .
O15 H22 O1 0.800(13) 1.891(13) 2.6775(6) 167.2(12) 1_455
